data_2231149
loop_
_publ_author_name
'Bahron, Hadariah'
'Tajuddin, Amalina Mohd'
'Ibrahim, Wan Nazihah Wan'
'Hemamalini, Madhukar'
'Fun, Hoong-Kun'

_publ_section_title
;
 Bis{2-[(<i>E</i>)-(4-fluorobenzyl)iminomethyl]-6-methoxyphenolato-\k^2^<i>N</i>,<i>O</i>^1^}nickel(II)
;
_journal_coeditor_code HY2443
_journal_issue 8
_journal_name_full 'Acta Crystallographica Section E'
_journal_page_first m1010
_journal_page_last m1011
_journal_paper_doi 10.1107/S1600536811025189
_journal_volume 67
_journal_year 2011
_chemical_formula_iupac '[Ni (C15 H13 F N O2)2]'
_chemical_formula_moiety 'C30 H26 F2 N2 Ni O4'
_chemical_formula_sum 'C30 H26 F2 N2 Ni O4'
_chemical_formula_weight 575.24
_chemical_name_systematic
;
Bis{2-[(<i>E</i>)-(4-fluorobenzyl)iminomethyl]-6-methoxyphenolato-
\k^2^<i>N</i>,<i>O</i>^1^}nickel(II)
;
_space_group_IT_number 2
_symmetry_cell_setting triclinic
_symmetry_space_group_name_Hall '-P 1'
_symmetry_space_group_name_H-M 'P -1'
_atom_sites_solution_hydrogens geom
_atom_sites_solution_primary direct
_atom_sites_solution_secondary difmap
_audit_creation_method SHELXL-97
_cell_angle_alpha 109.631(2)
_cell_angle_beta 99.083(3)
_cell_angle_gamma 91.020(3)
_cell_formula_units_Z 1
_cell_length_a 5.0110(2)
_cell_length_b 10.9309(4)
_cell_length_c 12.2435(5)
_cell_measurement_reflns_used 3312
_cell_measurement_temperature 100.0(10)
_cell_measurement_theta_max 29.86
_cell_measurement_theta_min 3.10
_cell_volume 621.92(4)
_computing_cell_refinement 'SAINT (Bruker, 2007)'
_computing_data_collection 'APEX2 (Bruker, 2007)'
_computing_data_reduction 'SAINT (Bruker, 2007)'
_computing_molecular_graphics 'SHELXTL (Sheldrick, 2008)'
_computing_publication_material 'SHELXTL (Sheldrick, 2008) and PLATON (Spek, 2009)'
_computing_structure_refinement 'SHELXTL (Sheldrick, 2008)'
_computing_structure_solution 'SHELXTL (Sheldrick, 2008)'
_diffrn_ambient_temperature 100.0(10)
_diffrn_measured_fraction_theta_full 0.994
_diffrn_measured_fraction_theta_max 0.994
_diffrn_measurement_device_type 'Bruker APEXII CCD'
_diffrn_measurement_method '\f and \w'
_diffrn_radiation_monochromator graphite
_diffrn_radiation_source 'fine-focus sealed tube'
_diffrn_radiation_type MoK\a
_diffrn_radiation_wavelength 0.71073
_diffrn_reflns_av_R_equivalents 0.0709
_diffrn_reflns_av_sigmaI/netI 0.0638
_diffrn_reflns_limit_h_max 7
_diffrn_reflns_limit_h_min -7
_diffrn_reflns_limit_k_max 15
_diffrn_reflns_limit_k_min -15
_diffrn_reflns_limit_l_max 16
_diffrn_reflns_limit_l_min -17
_diffrn_reflns_number 14720
_diffrn_reflns_theta_full 31.00
_diffrn_reflns_theta_max 31.00
_diffrn_reflns_theta_min 1.79
_exptl_absorpt_coefficient_mu 0.837
_exptl_absorpt_correction_T_max 0.9770
_exptl_absorpt_correction_T_min 0.6851
_exptl_absorpt_correction_type multi-scan
_exptl_absorpt_process_details '(SADABS; Bruker, 2001)'
_exptl_crystal_colour green
_exptl_crystal_density_diffrn 1.536
_exptl_crystal_density_method 'not measured'
_exptl_crystal_description needle
_exptl_crystal_F_000 298
_exptl_crystal_size_max 0.49
_exptl_crystal_size_mid 0.09
_exptl_crystal_size_min 0.03
_refine_diff_density_max 0.550
_refine_diff_density_min -1.198
_refine_ls_extinction_method none
_refine_ls_goodness_of_fit_ref 1.077
_refine_ls_hydrogen_treatment constr
_refine_ls_matrix_type full
_refine_ls_number_parameters 222
_refine_ls_number_reflns 3948
_refine_ls_number_restraints 0
_refine_ls_restrained_S_all 1.077
_refine_ls_R_factor_all 0.0652
_refine_ls_R_factor_gt 0.0465
_refine_ls_shift/su_max_lt 0.001
_refine_ls_shift/su_mean 0.000
_refine_ls_structure_factor_coef Fsqd
_refine_ls_weighting_details 'calc w=1/[\s^2^(Fo^2^)+(0.0469P)^2^+0.2521P] where P=(Fo^2^+2Fc^2^)/3'
_refine_ls_weighting_scheme calc
_refine_ls_wR_factor_gt 0.1032
_refine_ls_wR_factor_ref 0.1141
_reflns_number_gt 3148
_reflns_number_total 3948
_reflns_threshold_expression I>2\s(I)
_cod_data_source_file hy2443.cif
_cod_data_source_block I
_cod_database_code 2231149
_cod_database_fobs_code 2231149

loop_
_symmetry_equiv_pos_as_xyz
'x, y, z'
'-x, -y, -z'

loop_
_atom_site_type_symbol
_atom_site_label
_atom_site_fract_x
_atom_site_fract_y
_atom_site_fract_z
_atom_site_U_iso_or_equiv
_atom_site_adp_type
_atom_site_calc_flag
_atom_site_refinement_flags
_atom_site_occupancy
_atom_site_symmetry_multiplicity
_atom_site_disorder_assembly
_atom_site_disorder_group
Ni Ni1 0.5000 0.5000 0.0000 0.01452(11) Uani d S 1 2 . .
O O1 0.7199(3) 0.64851(13) 0.03573(12) 0.0179(3) Uani d . 1 1 . .
O O2 1.0870(3) 0.82320(14) 0.03948(13) 0.0216(3) Uani d . 1 1 . .
N N1 0.3601(3) 0.56402(15) 0.14468(14) 0.0152(3) Uani d . 1 1 . .
C C1 0.7786(4) 0.74804(18) 0.13306(17) 0.0156(4) Uani d . 1 1 . .
C C2 0.9789(4) 0.84687(19) 0.13974(18) 0.0169(4) Uani d . 1 1 . .
C C3 1.0462(5) 0.95465(19) 0.24012(19) 0.0200(4) Uani d . 1 1 . .
H H3A 1.1799 1.0191 0.2433 0.024 Uiso calc R 1 1 . .
C C4 0.9191(5) 0.9703(2) 0.33805(19) 0.0221(4) Uani d . 1 1 . .
H H4A 0.9681 1.0448 0.4071 0.027 Uiso calc R 1 1 . .
C C5 0.7253(5) 0.87862(19) 0.33413(18) 0.0204(4) Uani d . 1 1 . .
H H5A 0.6385 0.8902 0.4001 0.024 Uiso calc R 1 1 . .
C C6 0.6530(4) 0.76618(18) 0.23190(18) 0.0170(4) Uani d . 1 1 . .
C C7 0.4439(4) 0.67372(19) 0.22852(17) 0.0162(4) Uani d . 1 1 . .
H H7A 0.3562 0.6949 0.2952 0.019 Uiso calc R 1 1 . .
C C8 0.1401(4) 0.48995(19) 0.17120(17) 0.0168(4) Uani d . 1 1 . .
H H8A 0.0373 0.4283 0.0966 0.020 Uiso calc R 1 1 . .
H H8B 0.0131 0.5514 0.2102 0.020 Uiso calc R 1 1 . .
C C9 0.2526(4) 0.41510(19) 0.25017(18) 0.0177(4) Uani d . 1 1 . .
C C15 1.2842(5) 0.9193(2) 0.0404(2) 0.0233(4) Uani d . 1 1 . .
H H15A 1.3408 0.8945 -0.0367 0.035 Uiso calc R 1 1 . .
H H15B 1.4419 0.9256 0.1012 0.035 Uiso calc R 1 1 . .
H H15C 1.2057 1.0037 0.0574 0.035 Uiso calc R 1 1 . .
F F1 0.549(4) 0.2029(11) 0.4639(17) 0.031(2) Uani d P 0.50 1 A 1
C C10 0.1167(9) 0.4015(4) 0.3345(4) 0.0197(8) Uani d P 0.50 1 A 1
H H10A -0.0475 0.4425 0.3450 0.024 Uiso calc PR 0.50 1 A 1
C C11 0.2113(10) 0.3290(4) 0.4062(4) 0.0228(8) Uani d P 0.50 1 A 1
H H11A 0.1147 0.3206 0.4644 0.027 Uiso calc PR 0.50 1 A 1
C C12 0.449(2) 0.2710(7) 0.3888(8) 0.0228(8) Uani d P 0.50 1 A 1
C C13 0.5903(14) 0.2752(6) 0.3032(6) 0.0216(12) Uani d P 0.50 1 A 1
H H13A 0.7511 0.2312 0.2925 0.026 Uiso calc PR 0.50 1 A 1
C C14 0.4904(12) 0.3462(5) 0.2325(5) 0.0197(10) Uani d P 0.50 1 A 1
H H14A 0.5823 0.3489 0.1710 0.024 Uiso calc PR 0.50 1 A 1
F F1X 0.583(4) 0.2322(11) 0.4752(17) 0.0270(16) Uani d P 0.50 1 A 2
C C10X 0.2322(10) 0.4664(4) 0.3718(4) 0.0200(8) Uani d P 0.50 1 A 2
H H10B 0.1442 0.5442 0.4006 0.024 Uiso calc PR 0.50 1 A 2
C C11X 0.3399(9) 0.4039(4) 0.4485(4) 0.0214(7) Uani d P 0.50 1 A 2
H H11B 0.3243 0.4367 0.5294 0.026 Uiso calc PR 0.50 1 A 2
C C12X 0.471(2) 0.2918(7) 0.4034(8) 0.0214(7) Uani d P 0.50 1 A 2
C C13X 0.4963(13) 0.2427(6) 0.2862(6) 0.0201(12) Uani d P 0.50 1 A 2
H H13B 0.5866 0.1657 0.2571 0.024 Uiso calc PR 0.50 1 A 2
C C14X 0.3865(11) 0.3080(5) 0.2107(5) 0.0164(9) Uani d P 0.50 1 A 2
H H14B 0.4071 0.2760 0.1303 0.020 Uiso calc PR 0.50 1 A 2

loop_
_atom_site_aniso_label
_atom_site_aniso_U_11
_atom_site_aniso_U_22
_atom_site_aniso_U_33
_atom_site_aniso_U_12
_atom_site_aniso_U_13
_atom_site_aniso_U_23
Ni1 0.0169(2) 0.01101(16) 0.01719(18) -0.00043(13) 0.00410(14) 0.00644(13)
O1 0.0213(8) 0.0145(6) 0.0180(7) -0.0027(6) 0.0053(6) 0.0050(5)
O2 0.0236(8) 0.0186(7) 0.0237(7) -0.0048(6) 0.0078(6) 0.0073(6)
N1 0.0152(8) 0.0143(7) 0.0171(8) -0.0003(6) 0.0027(6) 0.0069(6)
C1 0.0165(10) 0.0120(8) 0.0189(9) 0.0018(7) 0.0009(7) 0.0070(7)
C2 0.0159(10) 0.0160(8) 0.0209(9) 0.0020(7) 0.0030(8) 0.0092(7)
C3 0.0200(10) 0.0163(8) 0.0247(10) -0.0018(8) 0.0024(8) 0.0091(8)
C4 0.0268(12) 0.0152(9) 0.0208(10) -0.0034(8) 0.0020(9) 0.0027(8)
C5 0.0238(11) 0.0174(9) 0.0191(9) 0.0010(8) 0.0049(8) 0.0046(8)
C6 0.0189(10) 0.0141(8) 0.0192(9) 0.0007(7) 0.0030(8) 0.0073(7)
C7 0.0179(10) 0.0164(8) 0.0168(9) 0.0034(7) 0.0044(7) 0.0079(7)
C8 0.0147(9) 0.0171(8) 0.0208(9) 0.0007(7) 0.0043(8) 0.0090(7)
C9 0.0169(10) 0.0171(8) 0.0203(9) -0.0024(7) 0.0036(8) 0.0083(7)
C15 0.0204(11) 0.0216(9) 0.0333(12) -0.0020(8) 0.0070(9) 0.0155(9)
F1 0.050(6) 0.024(4) 0.030(4) 0.009(4) 0.008(3) 0.021(4)
C10 0.020(2) 0.0161(18) 0.025(2) -0.0036(17) 0.0072(17) 0.0072(16)
C11 0.032(2) 0.0187(16) 0.0222(19) 0.0007(15) 0.0068(16) 0.0117(14)
C12 0.032(2) 0.0187(16) 0.0222(19) 0.0007(15) 0.0068(16) 0.0117(14)
C13 0.024(3) 0.018(3) 0.023(3) 0.006(2) 0.005(3) 0.008(2)
C14 0.024(3) 0.017(2) 0.019(2) 0.0003(19) 0.006(2) 0.0069(18)
F1X 0.037(4) 0.026(5) 0.028(3) 0.006(4) 0.009(3) 0.020(4)
C10X 0.023(2) 0.0192(19) 0.0190(19) 0.0064(18) 0.0054(17) 0.0076(16)
C11X 0.0254(19) 0.0235(18) 0.0163(17) 0.0022(15) 0.0007(14) 0.0096(14)
C12X 0.0254(19) 0.0235(18) 0.0163(17) 0.0022(15) 0.0007(14) 0.0096(14)
C13X 0.026(3) 0.016(3) 0.020(3) 0.003(2) 0.006(3) 0.007(2)
C14X 0.020(2) 0.013(2) 0.018(2) 0.0003(17) 0.0049(19) 0.0067(17)

loop_
_atom_type_symbol
_atom_type_description
_atom_type_scat_dispersion_real
_atom_type_scat_dispersion_imag
_atom_type_scat_source
C C 0.0033 0.0016 'International Tables Vol C Tables 4.2.6.8 and 6.1.1.4'
H H 0.0000 0.0000 'International Tables Vol C Tables 4.2.6.8 and 6.1.1.4'
N N 0.0061 0.0033 'International Tables Vol C Tables 4.2.6.8 and 6.1.1.4'
O O 0.0106 0.0060 'International Tables Vol C Tables 4.2.6.8 and 6.1.1.4'
F F 0.0171 0.0103 'International Tables Vol C Tables 4.2.6.8 and 6.1.1.4'
Ni Ni 0.3393 1.1124 'International Tables Vol C Tables 4.2.6.8 and 6.1.1.4'

loop_
_geom_angle_atom_site_label_1
_geom_angle_atom_site_label_2
_geom_angle_atom_site_label_3
_geom_angle_site_symmetry_1
_geom_angle_site_symmetry_3
_geom_angle
O1 Ni1 O1 . 2_665 180.00(9)
O1 Ni1 N1 . . 93.00(7)
O1 Ni1 N1 2_665 . 87.00(7)
O1 Ni1 N1 . 2_665 87.00(7)
O1 Ni1 N1 2_665 2_665 93.00(6)
N1 Ni1 N1 . 2_665 180.0
C1 O1 Ni1 . . 130.38(13)
C2 O2 C15 . . 116.49(16)
C7 N1 C8 . . 113.22(16)
C7 N1 Ni1 . . 124.50(14)
C8 N1 Ni1 . . 122.29(12)
O1 C1 C6 . . 123.93(18)
O1 C1 C2 . . 118.37(18)
C6 C1 C2 . . 117.68(17)
O2 C2 C3 . . 125.29(19)
O2 C2 C1 . . 114.03(17)
C3 C2 C1 . . 120.68(19)
C2 C3 C4 . . 120.63(19)
C2 C3 H3A . . 119.7
C4 C3 H3A . . 119.7
C5 C4 C3 . . 120.18(19)
C5 C4 H4A . . 119.9
C3 C4 H4A . . 119.9
C4 C5 C6 . . 120.33(19)
C4 C5 H5A . . 119.8
C6 C5 H5A . . 119.8
C1 C6 C5 . . 120.49(19)
C1 C6 C7 . . 120.17(18)
C5 C6 C7 . . 119.30(18)
N1 C7 C6 . . 127.39(18)
N1 C7 H7A . . 116.3
C6 C7 H7A . . 116.3
N1 C8 C9 . . 111.72(16)
N1 C8 H8A . . 109.3
C9 C8 H8A . . 109.3
N1 C8 H8B . . 109.3
C9 C8 H8B . . 109.3
H8A C8 H8B . . 107.9
C14X C9 C10 . . 108.2(3)
C14X C9 C10X . . 119.5(3)
C10 C9 C14 . . 117.3(3)
C10X C9 C14 . . 111.5(3)
C14X C9 C8 . . 122.0(3)
C10 C9 C8 . . 121.1(3)
C10X C9 C8 . . 118.4(2)
C14 C9 C8 . . 121.3(3)
O2 C15 H15A . . 109.5
O2 C15 H15B . . 109.5
H15A C15 H15B . . 109.5
O2 C15 H15C . . 109.5
H15A C15 H15C . . 109.5
H15B C15 H15C . . 109.5
C9 C10 C11 . . 122.4(4)
C9 C10 H10A . . 118.8
C11 C10 H10A . . 118.8
C12 C11 C10 . . 117.3(6)
C12 C11 H11A . . 121.3
C10 C11 H11A . . 121.3
C13 C12 C11 . . 123.9(9)
C13 C12 F1 . . 118.8(12)
C11 C12 F1 . . 117.3(12)
C12 C13 C14 . . 117.6(7)
C12 C13 H13A . . 121.2
C14 C13 H13A . . 121.2
C13 C14 C9 . . 121.4(5)
C13 C14 H14A . . 119.3
C9 C14 H14A . . 119.3
C11X C10X C9 . . 120.6(3)
C11X C10X H10B . . 119.7
C9 C10X H10B . . 119.7
C10X C11X C12X . . 118.0(5)
C10X C11X H11B . . 121.0
C12X C11X H11B . . 121.0
F1X C12X C13X . . 118.8(11)
F1X C12X C11X . . 119.3(10)
C13X C12X C11X . . 121.9(8)
C12X C13X C14X . . 119.0(7)
C12X C13X H13B . . 120.5
C14X C13X H13B . . 120.5
C9 C14X C13X . . 121.0(5)
C9 C14X H14B . . 119.5
C13X C14X H14B . . 119.5

loop_
_geom_bond_atom_site_label_1
_geom_bond_atom_site_label_2
_geom_bond_distance
Ni1 O1 1.8297(14)
Ni1 N1 1.9223(16)
O1 C1 1.303(2)
O2 C2 1.367(2)
O2 C15 1.425(2)
N1 C7 1.299(2)
N1 C8 1.495(2)
C1 C6 1.409(3)
C1 C2 1.434(3)
C2 C3 1.376(3)
C3 C4 1.407(3)
C3 H3A 0.9500
C4 C5 1.367(3)
C4 H4A 0.9500
C5 C6 1.420(3)
C5 H5A 0.9500
C6 C7 1.429(3)
C7 H7A 0.9500
C8 C9 1.516(3)
C8 H8A 0.9900
C8 H8B 0.9900
C9 C14X 1.344(5)
C9 C10 1.369(5)
C9 C10X 1.425(5)
C9 C14 1.428(6)
C15 H15A 0.9800
C15 H15B 0.9800
C15 H15C 0.9800
F1 C12 1.41(2)
C10 C11 1.404(6)
C10 H10A 0.9500
C11 C12 1.371(12)
C11 H11A 0.9500
C12 C13 1.367(13)
C13 C14 1.390(9)
C13 H13A 0.9500
C14 H14A 0.9500
F1X C12X 1.32(2)
C10X C11X 1.388(6)
C10X H10B 0.9500
C11X C12X 1.389(10)
C11X H11B 0.9500
C12X C13X 1.380(12)
C13X C14X 1.402(9)
C13X H13B 0.9500
C14X H14B 0.9500

loop_
_geom_hbond_atom_site_label_D
_geom_hbond_atom_site_label_H
_geom_hbond_atom_site_label_A
_geom_hbond_site_symmetry_A
_geom_hbond_distance_DH
_geom_hbond_distance_HA
_geom_hbond_distance_DA
_geom_hbond_angle_DHA
_geom_hbond_publ_flag
C5 H5A F1 2_666 0.95 2.51 3.363(18) 150 yes

loop_
_geom_torsion_atom_site_label_1
_geom_torsion_atom_site_label_2
_geom_torsion_atom_site_label_3
_geom_torsion_atom_site_label_4
_geom_torsion_site_symmetry_1
_geom_torsion
N1 Ni1 O1 C1 . 8.77(19)
N1 Ni1 O1 C1 2_665 -171.23(19)
O1 Ni1 N1 C7 . -4.67(18)
O1 Ni1 N1 C7 2_665 175.33(18)
O1 Ni1 N1 C8 . 175.40(15)
O1 Ni1 N1 C8 2_665 -4.60(15)
Ni1 O1 C1 C6 . -7.0(3)
Ni1 O1 C1 C2 . 174.36(14)
C15 O2 C2 C3 . -0.3(3)
C15 O2 C2 C1 . 179.05(18)
O1 C1 C2 O2 . -0.1(3)
C6 C1 C2 O2 . -178.77(18)
O1 C1 C2 C3 . 179.33(19)
C6 C1 C2 C3 . 0.6(3)
O2 C2 C3 C4 . 179.04(19)
C1 C2 C3 C4 . -0.3(3)
C2 C3 C4 C5 . -0.4(3)
C3 C4 C5 C6 . 0.8(3)
O1 C1 C6 C5 . -178.92(19)
C2 C1 C6 C5 . -0.3(3)
O1 C1 C6 C7 . -1.2(3)
C2 C1 C6 C7 . 177.37(18)
C4 C5 C6 C1 . -0.4(3)
C4 C5 C6 C7 . -178.1(2)
C8 N1 C7 C6 . 179.02(19)
Ni1 N1 C7 C6 . -0.9(3)
C1 C6 C7 N1 . 5.2(3)
C5 C6 C7 N1 . -177.1(2)
C7 N1 C8 C9 . -80.9(2)
Ni1 N1 C8 C9 . 99.07(17)
N1 C8 C9 C14X . -72.4(3)
N1 C8 C9 C10 . 143.9(3)
N1 C8 C9 C10X . 102.8(3)
N1 C8 C9 C14 . -42.0(3)
C14X C9 C10 C11 . 29.7(5)
C10X C9 C10 C11 . -85.9(6)
C14 C9 C10 C11 . 3.4(6)
C8 C9 C10 C11 . 177.8(3)
C9 C10 C11 C12 . 0.0(7)
C10 C11 C12 C13 . -2.9(9)
C10 C11 C12 F1 . 177.4(7)
C11 C12 C13 C14 . 2.1(10)
F1 C12 C13 C14 . -178.2(7)
C12 C13 C14 C9 . 1.6(8)
C14X C9 C14 C13 . -79.1(9)
C10 C9 C14 C13 . -4.2(6)
C10X C9 C14 C13 . 34.5(6)
C8 C9 C14 C13 . -178.6(4)
C14X C9 C10X C11X . -2.6(6)
C10 C9 C10X C11X . 77.3(5)
C14 C9 C10X C11X . -29.9(5)
C8 C9 C10X C11X . -177.9(3)
C9 C10X C11X C12X . 1.1(8)
C10X C11X C12X F1X . 178.0(9)
C10X C11X C12X C13X . 0.1(10)
F1X C12X C13X C14X . -177.8(9)
C11X C12X C13X C14X . 0.1(11)
C10 C9 C14X C13X . -34.3(6)
C10X C9 C14X C13X . 2.8(7)
C14 C9 C14X C13X . 81.2(9)
C8 C9 C14X C13X . 177.9(4)
C12X C13X C14X C9 . -1.6(9)
